data_1010665
loop_
_publ_author_name
'Strock, L W'

_publ_section_title
;
Crystallography and X-Ray study of carbonato tetrammine cobalti
perchlorate Co C O~3~ (N H~3~)~4~ Cl O~4~
;
_journal_coden_ASTM ZEKGAX
_journal_name_full
;
Zeitschrift fuer Kristallographie, Kristallgeometrie, Kristallphysik,
Kristallchemie (-144,1977)
;
_journal_page_first 270
_journal_page_last 279
_journal_volume 86
_journal_year 1933
_chemical_formula_structural 'Co C O3 (N H3)4 Cl O4'
_chemical_formula_sum 'Cl Co H12 N4 O7'
_chemical_name_systematic
;
Carbonatotetraamminecobalt(III) chlorate(VII)
;
_space_group_IT_number 31
_symmetry_cell_setting orthorhombic
_symmetry_Int_Tables_number 31
_symmetry_space_group_name_Hall 'P 2ac -2'
_symmetry_space_group_name_H-M 'P m n 21'
_cell_angle_alpha 90
_cell_angle_beta 90
_cell_angle_gamma 90
_cell_formula_units_Z 4
_cell_length_a 18.05
_cell_length_b 8.1
_cell_length_c 6.95
_cell_volume 1016.1
_exptl_crystal_density_meas 1.85
_cod_original_formula_sum 'H12 Cl Co N4 O7'
_cod_database_code 1010665

loop_
_symmetry_equiv_pos_as_xyz
x,y,z
-x,y,z
1/2-x,-y,1/2+z
1/2+x,-y,1/2+z

loop_
_atom_site_label
_atom_site_fract_x
_atom_site_fract_y
_atom_site_fract_z
? ? ? ?
